data_4342412
loop_
_publ_author_name
'Feng, Xun'
'Xu, Chen'
'Wang, Zhi-Qiang'
'Tang, Si-Fu'
'Fu, Wei-Jun'
'Ji, Bao-Ming'
'Wang, Li-Ya'

_publ_section_title
;
 Aerobic Oxidation of Alcohols and the Synthesis of Benzoxazoles Catalyzed
 by a Cuprocupric Coordination Polymer (Cu(+)-CP) Assisted by TEMPO.
;
_journal_issue 5
_journal_name_full 'Inorganic chemistry'
_journal_page_first 2088
_journal_paper_doi 10.1021/ic502884z
_journal_volume 54
_journal_year 2015
_chemical_formula_moiety 'Cu (H2 O)2 (C17 H9 N O8 S), (H2 O)'
_chemical_formula_sum 'C17 H15 Cu N O11 S'
_chemical_formula_weight 504.90
_chemical_name_systematic
; 
 ? 
;
_space_group_IT_number 2
_symmetry_cell_setting triclinic
_symmetry_space_group_name_Hall '-P 1'
_symmetry_space_group_name_H-M 'P -1'
_atom_sites_solution_hydrogens geom
_atom_sites_solution_primary direct
_atom_sites_solution_secondary difmap
_audit_creation_method SHELXL-97
_cell_angle_alpha 79.967(1)
_cell_angle_beta 73.074(1)
_cell_angle_gamma 78.093(1)
_cell_formula_units_Z 2
_cell_length_a 8.1430(6)
_cell_length_b 9.5075(7)
_cell_length_c 13.1111(10)
_cell_measurement_reflns_used 3204
_cell_measurement_temperature 296(2)
_cell_measurement_theta_max 28.3165
_cell_measurement_theta_min 2.5811
_cell_volume 943.10(12)
_computing_cell_refinement 'APEX2 (Bruker, 2009)'
_computing_data_collection 'APEX2 (Bruker, 2009)'
_computing_data_reduction 'APEX2 (Bruker, 2009)'
_computing_molecular_graphics 'X-Seed (Barbour, 2001)'
_computing_publication_material 'publCIF (westrip, 2010)'
_computing_structure_refinement 'SHELXL-97 (Sheldrick, 2008)'
_computing_structure_solution 'SHELXS-97 (Sheldrick, 2008)'
_diffrn_ambient_temperature 296(2)
_diffrn_measured_fraction_theta_full 0.964
_diffrn_measured_fraction_theta_max 0.964
_diffrn_measurement_device_type 'Bruker SMART APEX'
_diffrn_measurement_method '\w scans'
_diffrn_radiation_monochromator graphite
_diffrn_radiation_source 'fine-focus sealed tube'
_diffrn_radiation_type MoK\a
_diffrn_radiation_wavelength 0.71073
_diffrn_reflns_av_R_equivalents 0.0214
_diffrn_reflns_av_sigmaI/netI 0.0437
_diffrn_reflns_limit_h_max 9
_diffrn_reflns_limit_h_min -10
_diffrn_reflns_limit_k_max 12
_diffrn_reflns_limit_k_min -12
_diffrn_reflns_limit_l_max 17
_diffrn_reflns_limit_l_min -14
_diffrn_reflns_number 5718
_diffrn_reflns_theta_full 27.49
_diffrn_reflns_theta_max 27.49
_diffrn_reflns_theta_min 2.21
_exptl_absorpt_coefficient_mu 1.335
_exptl_absorpt_correction_T_max 0.7457
_exptl_absorpt_correction_T_min 0.5397
_exptl_absorpt_correction_type multi-scan
_exptl_absorpt_process_details SADABA
_exptl_crystal_colour prism
_exptl_crystal_density_diffrn 1.778
_exptl_crystal_density_method 'not measured'
_exptl_crystal_description blue
_exptl_crystal_F_000 514
_exptl_crystal_size_max 0.16
_exptl_crystal_size_mid 0.14
_exptl_crystal_size_min 0.12
_refine_diff_density_max 1.323
_refine_diff_density_min -1.734
_refine_diff_density_rms 0.152
_refine_ls_extinction_method none
_refine_ls_goodness_of_fit_ref 1.038
_refine_ls_hydrogen_treatment constr
_refine_ls_matrix_type full
_refine_ls_number_parameters 280
_refine_ls_number_reflns 4188
_refine_ls_number_restraints 0
_refine_ls_restrained_S_all 1.038
_refine_ls_R_factor_all 0.0552
_refine_ls_R_factor_gt 0.0499
_refine_ls_shift/su_max 0.001
_refine_ls_shift/su_mean 0.001
_refine_ls_structure_factor_coef Fsqd
_refine_ls_weighting_details 'calc w=1/[\s^2^(Fo^2^)+(0.1335P)^2^] where P=(Fo^2^+2Fc^2^)/3'
_refine_ls_weighting_scheme calc
_refine_ls_wR_factor_gt 0.1644
_refine_ls_wR_factor_ref 0.1712
_reflns_number_gt 3645
_reflns_number_total 4188
_reflns_threshold_expression I>2\w(I)
_cod_data_source_file ic502884z_si_002.cif
_cod_data_source_block 1
_cod_depositor_comments 'Adding full bibliography for 4342412--4342414.cif.'
_cod_database_code 4342412

loop_
_symmetry_equiv_pos_as_xyz
'x, y, z'
'-x, -y, -z'

loop_
_atom_site_label
_atom_site_type_symbol
_atom_site_fract_x
_atom_site_fract_y
_atom_site_fract_z
_atom_site_U_iso_or_equiv
_atom_site_adp_type
_atom_site_occupancy
_atom_site_symmetry_multiplicity
_atom_site_calc_flag
_atom_site_refinement_flags
Cu1 Cu 0.56104(4) 0.47504(4) 0.76961(3) 0.01869(17) Uani 1 1 d .
S1 S 1.71034(9) 1.19925(7) 0.09032(6) 0.0190(2) Uani 1 1 d .
O1 O 0.6796(3) 0.5911(2) 0.64367(18) 0.0237(5) Uani 1 1 d .
O2 O 0.9277(3) 0.6157(3) 0.6728(2) 0.0350(6) Uani 1 1 d .
O3 O 0.4766(3) 0.8496(3) 0.5664(2) 0.0322(6) Uani 1 1 d .
H3 H 0.3700 0.8509 0.5960 0.048 Uiso 1 1 d R
O4 O 0.4858(3) 0.6852(3) 0.4626(2) 0.0406(7) Uani 1 1 d .
O5 O 1.2728(3) 0.7483(2) 0.29079(19) 0.0243(5) Uani 1 1 d .
O6 O 1.6150(3) 1.3318(2) 0.1333(2) 0.0328(6) Uani 1 1 d .
O7 O 1.7637(3) 1.2148(2) -0.02671(18) 0.0286(5) Uani 1 1 d .
O8 O 1.8549(3) 1.1341(2) 0.13651(19) 0.0279(5) Uani 1 1 d .
O1w O 0.3751(3) 0.4885(3) 0.6963(2) 0.0277(5) Uani 1 1 d .
H11 H 0.4187 0.4565 0.6368 0.042 Uiso 1 1 d R
H12 H 0.3284 0.5754 0.6866 0.042 Uiso 1 1 d R
O2w O 0.7362(3) 0.4710(2) 0.84757(19) 0.0253(5) Uani 1 1 d .
H22 H 0.7673 0.3854 0.8728 0.038 Uiso 1 1 d R
H21 H 0.8229 0.5036 0.8052 0.038 Uiso 1 1 d R
O3w O 0.1727(3) 0.7709(3) 0.6735(2) 0.0444(7) Uani 1 1 d .
H31 H 0.1023 0.7787 0.6363 0.067 Uiso 1 1 d R
H32 H 0.1254 0.8068 0.7314 0.067 Uiso 1 1 d R
N1 N 1.5510(3) 0.6834(3) 0.1299(2) 0.0188(5) Uani 1 1 d .
C1 C 0.8259(4) 0.6328(3) 0.6154(2) 0.0186(6) Uani 1 1 d .
C2 C 0.8742(4) 0.7087(3) 0.5027(2) 0.0182(6) Uani 1 1 d .
C3 C 1.0495(4) 0.7099(3) 0.4502(2) 0.0200(6) Uani 1 1 d .
H3A H 1.1348 0.6701 0.4860 0.024 Uiso 1 1 calc R
C4 C 1.0952(4) 0.7709(3) 0.3445(3) 0.0202(6) Uani 1 1 d .
C5 C 0.9731(4) 0.8347(4) 0.2889(3) 0.0281(7) Uani 1 1 d .
H5 H 1.0069 0.8764 0.2181 0.034 Uiso 1 1 calc R
C6 C 0.7989(4) 0.8347(4) 0.3418(3) 0.0281(7) Uani 1 1 d .
H6 H 0.7144 0.8785 0.3062 0.034 Uiso 1 1 calc R
C7 C 0.7487(4) 0.7701(3) 0.4473(3) 0.0211(6) Uani 1 1 d .
C8 C 0.5577(4) 0.7623(3) 0.4945(3) 0.0235(7) Uani 1 1 d .
C9 C 1.5094(3) 0.8233(3) 0.1551(2) 0.0165(6) Uani 1 1 d .
C10 C 1.3561(4) 0.8619(3) 0.2377(2) 0.0195(6) Uani 1 1 d .
C11 C 1.3071(4) 1.0000(4) 0.2642(3) 0.0284(7) Uani 1 1 d .
H11A H 1.2044 1.0248 0.3164 0.034 Uiso 1 1 calc R
C12 C 1.4140(4) 1.1050(3) 0.2117(3) 0.0260(7) Uani 1 1 d .
H12A H 1.3804 1.1991 0.2295 0.031 Uiso 1 1 calc R
C13 C 1.5653(4) 1.0709(3) 0.1354(3) 0.0186(6) Uani 1 1 d .
C14 C 1.6165(3) 0.9289(3) 0.1020(2) 0.0176(6) Uani 1 1 d .
C15 C 1.7671(4) 0.8850(3) 0.0210(3) 0.0245(7) Uani 1 1 d .
H15 H 1.8430 0.9497 -0.0142 0.029 Uiso 1 1 calc R
C16 C 1.8011(5) 0.7470(4) -0.0055(3) 0.0329(8) Uani 1 1 d .
H16 H 1.8978 0.7185 -0.0606 0.040 Uiso 1 1 calc R
C17 C 1.6896(4) 0.6495(3) 0.0507(3) 0.0285(7) Uani 1 1 d .
H17 H 1.7142 0.5562 0.0315 0.034 Uiso 1 1 calc R

loop_
_atom_site_aniso_label
_atom_site_aniso_U_11
_atom_site_aniso_U_22
_atom_site_aniso_U_33
_atom_site_aniso_U_23
_atom_site_aniso_U_13
_atom_site_aniso_U_12
Cu1 0.0166(2) 0.0159(2) 0.0230(3) 0.00213(16) -0.00222(17) -0.00976(15)
S1 0.0173(4) 0.0126(4) 0.0263(4) 0.0000(3) -0.0024(3) -0.0079(3)
O1 0.0171(10) 0.0275(12) 0.0251(12) 0.0066(9) -0.0026(9) -0.0131(8)
O2 0.0283(12) 0.0532(16) 0.0280(13) 0.0120(11) -0.0113(10) -0.0252(11)
O3 0.0197(11) 0.0320(13) 0.0408(15) -0.0089(11) 0.0032(10) -0.0073(9)
O4 0.0227(12) 0.0639(19) 0.0420(16) -0.0196(14) -0.0048(11) -0.0167(12)
O5 0.0158(10) 0.0175(10) 0.0316(13) 0.0013(9) 0.0073(9) -0.0084(8)
O6 0.0276(12) 0.0153(11) 0.0515(16) -0.0081(11) 0.0014(11) -0.0082(9)
O7 0.0351(13) 0.0257(12) 0.0240(12) 0.0052(9) -0.0050(10) -0.0138(10)
O8 0.0203(11) 0.0298(12) 0.0355(14) -0.0007(10) -0.0086(10) -0.0097(9)
O1w 0.0238(11) 0.0284(12) 0.0336(14) -0.0015(10) -0.0089(10) -0.0101(9)
O2w 0.0277(11) 0.0226(11) 0.0268(12) 0.0054(9) -0.0082(10) -0.0124(9)
O3w 0.0288(13) 0.071(2) 0.0396(16) -0.0204(14) -0.0010(12) -0.0229(13)
N1 0.0169(11) 0.0155(12) 0.0220(13) -0.0020(10) 0.0012(10) -0.0078(9)
C1 0.0165(13) 0.0179(14) 0.0196(15) -0.0006(11) -0.0006(11) -0.0066(10)
C2 0.0163(13) 0.0176(13) 0.0201(15) -0.0007(11) -0.0008(11) -0.0087(10)
C3 0.0155(13) 0.0211(14) 0.0231(16) 0.0008(11) -0.0036(11) -0.0077(10)
C4 0.0125(12) 0.0195(14) 0.0250(16) -0.0015(11) 0.0033(11) -0.0077(10)
C5 0.0263(16) 0.0304(17) 0.0244(17) 0.0056(13) -0.0031(13) -0.0102(13)
C6 0.0223(15) 0.0332(18) 0.0271(17) 0.0058(13) -0.0079(13) -0.0063(13)
C7 0.0149(13) 0.0232(15) 0.0244(16) -0.0011(12) -0.0030(12) -0.0059(11)
C8 0.0155(14) 0.0301(17) 0.0233(16) 0.0026(13) -0.0053(12) -0.0046(12)
C9 0.0150(12) 0.0138(13) 0.0209(15) -0.0006(10) -0.0031(11) -0.0067(10)
C10 0.0162(13) 0.0169(14) 0.0240(16) 0.0017(11) -0.0015(11) -0.0086(10)
C11 0.0192(14) 0.0225(16) 0.0364(19) -0.0082(14) 0.0088(13) -0.0071(12)
C12 0.0236(15) 0.0158(14) 0.0355(19) -0.0057(13) 0.0009(13) -0.0066(11)
C13 0.0149(13) 0.0137(13) 0.0258(16) 0.0004(11) -0.0018(12) -0.0068(10)
C14 0.0156(13) 0.0151(13) 0.0227(15) 0.0007(11) -0.0043(11) -0.0077(10)
C15 0.0201(14) 0.0170(14) 0.0319(17) -0.0013(12) 0.0034(12) -0.0089(11)
C16 0.0296(17) 0.0217(16) 0.037(2) -0.0087(14) 0.0141(15) -0.0107(13)
C17 0.0280(16) 0.0173(15) 0.0345(19) -0.0058(13) 0.0059(14) -0.0092(12)

loop_
_atom_type_symbol
_atom_type_description
_atom_type_scat_dispersion_real
_atom_type_scat_dispersion_imag
_atom_type_scat_source
C C 0.0033 0.0016 'International Tables Vol C Tables 4.2.6.8 and 6.1.1.4'
H H 0.0000 0.0000 'International Tables Vol C Tables 4.2.6.8 and 6.1.1.4'
N N 0.0061 0.0033 'International Tables Vol C Tables 4.2.6.8 and 6.1.1.4'
O O 0.0106 0.0060 'International Tables Vol C Tables 4.2.6.8 and 6.1.1.4'
S S 0.1246 0.1234 'International Tables Vol C Tables 4.2.6.8 and 6.1.1.4'
Cu Cu 0.3201 1.2651 'International Tables Vol C Tables 4.2.6.8 and 6.1.1.4'

loop_
_geom_angle_atom_site_label_1
_geom_angle_atom_site_label_2
_geom_angle_atom_site_label_3
_geom_angle
_geom_angle_site_symmetry_1
_geom_angle_site_symmetry_3
O1 Cu1 O2w 93.42(9) . .
O1 Cu1 O1w 87.26(9) . .
O2w Cu1 O1w 176.47(9) . .
O1 Cu1 N1 164.02(10) . 2_766
O2w Cu1 N1 94.85(10) . 2_766
O1w Cu1 N1 85.33(10) . 2_766
O1 Cu1 O6 98.16(9) . 2_776
O2w Cu1 O6 88.08(9) . 2_776
O1w Cu1 O6 88.40(9) . 2_776
N1 Cu1 O6 95.77(9) 2_766 2_776
O1 Cu1 O5 93.19(9) . 2_766
O2w Cu1 O5 86.77(9) . 2_766
O1w Cu1 O5 96.65(9) . 2_766
N1 Cu1 O5 73.68(9) 2_766 2_766
O6 Cu1 O5 167.80(9) 2_776 2_766
O6 S1 O8 112.84(15) . .
O6 S1 O7 113.20(15) . .
O8 S1 O7 112.05(14) . .
O6 S1 C13 106.15(13) . .
O8 S1 C13 103.85(14) . .
O7 S1 C13 108.00(14) . .
C1 O1 Cu1 133.5(2) . .
C8 O3 H3 119.8 . .
C10 O5 C4 121.1(2) . .
C10 O5 Cu1 110.39(17) . 2_766
C4 O5 Cu1 125.62(17) . 2_766
S1 O6 Cu1 170.55(17) . 2_776
Cu1 O1w H11 109.5 . .
Cu1 O1w H12 109.5 . .
H11 O1w H12 109.5 . .
Cu1 O2w H22 109.6 . .
Cu1 O2w H21 109.4 . .
H22 O2w H21 109.5 . .
H31 O3w H32 111.8 . .
C17 N1 C9 118.7(3) . .
C17 N1 Cu1 119.3(2) . 2_766
C9 N1 Cu1 120.57(19) . 2_766
O2 C1 O1 125.2(3) . .
O2 C1 C2 119.7(3) . .
O1 C1 C2 115.1(3) . .
C3 C2 C7 119.2(3) . .
C3 C2 C1 119.0(3) . .
C7 C2 C1 121.6(3) . .
C4 C3 C2 119.3(3) . .
C4 C3 H3A 120.4 . .
C2 C3 H3A 120.4 . .
C3 C4 C5 122.4(3) . .
C3 C4 O5 116.6(3) . .
C5 C4 O5 120.4(3) . .
C4 C5 C6 118.1(3) . .
C4 C5 H5 120.9 . .
C6 C5 H5 120.9 . .
C5 C6 C7 120.9(3) . .
C5 C6 H6 119.6 . .
C7 C6 H6 119.6 . .
C6 C7 C2 120.0(3) . .
C6 C7 C8 117.1(3) . .
C2 C7 C8 122.8(3) . .
O4 C8 O3 123.6(3) . .
O4 C8 C7 121.5(3) . .
O3 C8 C7 114.8(3) . .
N1 C9 C14 121.7(2) . .
N1 C9 C10 118.9(2) . .
C14 C9 C10 119.5(2) . .
C11 C10 O5 124.4(3) . .
C11 C10 C9 121.1(3) . .
O5 C10 C9 114.3(2) . .
C10 C11 C12 119.4(3) . .
C10 C11 H11A 120.3 . .
C12 C11 H11A 120.3 . .
C13 C12 C11 121.2(3) . .
C13 C12 H12A 119.4 . .
C11 C12 H12A 119.4 . .
C12 C13 C14 120.8(3) . .
C12 C13 S1 118.2(2) . .
C14 C13 S1 120.5(2) . .
C15 C14 C9 117.2(3) . .
C15 C14 C13 124.9(3) . .
C9 C14 C13 117.8(2) . .
C16 C15 C14 119.8(3) . .
C16 C15 H15 120.1 . .
C14 C15 H15 120.1 . .
C15 C16 C17 119.5(3) . .
C15 C16 H16 120.2 . .
C17 C16 H16 120.2 . .
N1 C17 C16 123.0(3) . .
N1 C17 H17 118.5 . .
C16 C17 H17 118.5 . .

loop_
_geom_bond_atom_site_label_1
_geom_bond_atom_site_label_2
_geom_bond_distance
_geom_bond_site_symmetry_2
Cu1 O1 1.937(2) .
Cu1 O2w 1.973(2) .
Cu1 O1w 1.989(2) .
Cu1 N1 2.003(3) 2_766
Cu1 O6 2.390(2) 2_776
Cu1 O5 2.396(2) 2_766
S1 O6 1.448(2) .
S1 O8 1.456(2) .
S1 O7 1.458(2) .
S1 C13 1.781(3) .
O1 C1 1.266(3) .
O2 C1 1.243(4) .
O3 C8 1.303(4) .
O3 H3 0.8399 .
O4 C8 1.217(4) .
O5 C10 1.370(3) .
O5 C4 1.402(3) .
O5 Cu1 2.396(2) 2_766
O6 Cu1 2.390(2) 2_776
O1w H11 0.8400 .
O1w H12 0.8400 .
O2w H22 0.8400 .
O2w H21 0.8400 .
O3w H31 0.8400 .
O3w H32 0.8400 .
N1 C17 1.319(4) .
N1 C9 1.377(4) .
N1 Cu1 2.003(2) 2_766
C1 C2 1.505(4) .
C2 C3 1.394(4) .
C2 C7 1.398(4) .
C3 C4 1.380(4) .
C3 H3A 0.9300 .
C4 C5 1.381(4) .
C5 C6 1.386(4) .
C5 H5 0.9300 .
C6 C7 1.391(5) .
C6 H6 0.9300 .
C7 C8 1.509(4) .
C9 C14 1.420(4) .
C9 C10 1.424(4) .
C10 C11 1.366(4) .
C11 C12 1.414(4) .
C11 H11A 0.9300 .
C12 C13 1.362(4) .
C12 H12A 0.9300 .
C13 C14 1.434(4) .
C14 C15 1.411(4) .
C15 C16 1.368(4) .
C15 H15 0.9300 .
C16 C17 1.395(5) .
C16 H16 0.9300 .
C17 H17 0.9300 .

loop_
_geom_hbond_atom_site_label_D
_geom_hbond_atom_site_label_H
_geom_hbond_atom_site_label_A
_geom_hbond_distance_DH
_geom_hbond_distance_HA
_geom_hbond_distance_DA
_geom_hbond_angle_DHA
_geom_hbond_site_symmetry_A
O3 H3 O3w 0.84 1.86 2.652(3) 156 .
O1w H11 O4 0.84 1.92 2.721(3) 158 2_666
O1w H12 O3w 0.84 2.03 2.862(4) 169 .
O2w H21 O2 0.84 1.93 2.698(3) 151 .
O2w H22 O7 0.84 1.90 2.701(3) 158 1_446
O3w H31 O2 0.84 2.21 2.717(3) 118 1_455
O3w H32 O8 0.84 1.97 2.728(3) 150 2_776

loop_
_geom_torsion_atom_site_label_1
_geom_torsion_atom_site_label_2
_geom_torsion_atom_site_label_3
_geom_torsion_atom_site_label_4
_geom_torsion
_geom_torsion_site_symmetry_1
_geom_torsion_site_symmetry_4
O2w Cu1 O1 C1 8.2(3) . .
O1w Cu1 O1 C1 -175.3(3) . .
N1 Cu1 O1 C1 -112.9(4) 2_766 .
O6 Cu1 O1 C1 96.7(3) 2_776 .
O5 Cu1 O1 C1 -78.8(3) 2_766 .
O7 S1 O6 Cu1 157.7(10) . 2_776
C13 S1 O6 Cu1 39.4(10) . 2_776
Cu1 O1 C1 O2 -6.9(5) . .
Cu1 O1 C1 C2 173.1(2) . .
O2 C1 C2 C3 24.0(4) . .
O1 C1 C2 C3 -156.0(3) . .
O2 C1 C2 C7 -159.9(3) . .
O1 C1 C2 C7 20.1(4) . .
C7 C2 C3 C4 -0.4(4) . .
C1 C2 C3 C4 175.7(3) . .
C2 C3 C4 C5 1.7(5) . .
C2 C3 C4 O5 -169.9(3) . .
C10 O5 C4 C3 -127.9(3) . .
Cu1 O5 C4 C3 73.2(3) 2_766 .
C10 O5 C4 C5 60.3(4) . .
Cu1 O5 C4 C5 -98.6(3) 2_766 .
C3 C4 C5 C6 -1.0(5) . .
O5 C4 C5 C6 170.3(3) . .
C4 C5 C6 C7 -1.1(5) . .
C5 C6 C7 C2 2.4(5) . .
C5 C6 C7 C8 -174.1(3) . .
C3 C2 C7 C6 -1.6(5) . .
C1 C2 C7 C6 -177.7(3) . .
C3 C2 C7 C8 174.6(3) . .
C1 C2 C7 C8 -1.4(5) . .
C6 C7 C8 O4 68.4(4) . .
C2 C7 C8 O4 -108.0(4) . .
C6 C7 C8 O3 -107.9(3) . .
C2 C7 C8 O3 75.7(4) . .
C17 N1 C9 C14 -3.3(4) . .
Cu1 N1 C9 C14 162.9(2) 2_766 .
C17 N1 C9 C10 177.6(3) . .
Cu1 N1 C9 C10 -16.2(4) 2_766 .
C4 O5 C10 C11 27.6(5) . .
Cu1 O5 C10 C11 -170.6(3) 2_766 .
C4 O5 C10 C9 -156.7(3) . .
Cu1 O5 C10 C9 5.0(3) 2_766 .
N1 C9 C10 C11 -178.6(3) . .
C14 C9 C10 C11 2.2(5) . .
N1 C9 C10 O5 5.6(4) . .
C14 C9 C10 O5 -173.6(3) . .
O5 C10 C11 C12 172.9(3) . .
C9 C10 C11 C12 -2.5(5) . .
C10 C11 C12 C13 -0.3(6) . .
C11 C12 C13 C14 3.3(5) . .
C11 C12 C13 S1 -169.2(3) . .
O6 S1 C13 C12 -10.9(3) . .
O8 S1 C13 C12 108.3(3) . .
O7 S1 C13 C12 -132.6(3) . .
O6 S1 C13 C14 176.7(3) . .
O8 S1 C13 C14 -64.1(3) . .
O7 S1 C13 C14 55.0(3) . .
N1 C9 C14 C15 0.7(4) . .
C10 C9 C14 C15 179.8(3) . .
N1 C9 C14 C13 -178.4(3) . .
C10 C9 C14 C13 0.7(4) . .
C12 C13 C14 C15 177.6(3) . .
S1 C13 C14 C15 -10.2(4) . .
C12 C13 C14 C9 -3.4(5) . .
S1 C13 C14 C9 168.8(2) . .
C9 C14 C15 C16 2.1(5) . .
C13 C14 C15 C16 -178.8(3) . .
C14 C15 C16 C17 -2.4(6) . .
C9 N1 C17 C16 3.1(5) . .
Cu1 N1 C17 C16 -163.3(3) 2_766 .
C15 C16 C17 N1 -0.3(6) . .
